data_4125595
loop_
_publ_author_name
'Rittle, Jonathan'
'Peters, Jonas C.'

_publ_section_title
;
 N-H Bond Dissociation Enthalpies and Facile H Atom Transfers for Early
 Intermediates of Fe-N2 and Fe-CN Reductions.
;
_journal_issue 8
_journal_name_full 'Journal of the American Chemical Society'
_journal_page_first 3161
_journal_page_last 3170
_journal_paper_doi 10.1021/jacs.6b12861
_journal_volume 139
_journal_year 2017
_chemical_formula_sum 'C70.5 H71 B F24 Fe N O P3 Si'
_chemical_formula_weight 1591.94
_chemical_name_systematic
;
 ?
;
_space_group_crystal_system triclinic
_space_group_IT_number 2
_space_group_name_Hall '-P 1'
_space_group_name_H-M_alt 'P -1'
_symmetry_space_group_name_Hall '-P 1'
_symmetry_space_group_name_H-M 'P -1'
_atom_sites_solution_hydrogens geom
_audit_creation_method SHELXL-2013
_cell_angle_alpha 106.503(5)
_cell_angle_beta 99.988(5)
_cell_angle_gamma 100.240(5)
_cell_formula_units_Z 2
_cell_length_a 12.6721(16)
_cell_length_b 16.407(2)
_cell_length_c 19.169(2)
_cell_measurement_reflns_used 9900
_cell_measurement_temperature 100(2)
_cell_measurement_theta_max 29.72
_cell_measurement_theta_min 2.18
_cell_volume 3653.0(8)
_computing_cell_refinement 'SAINT v8.34A (Bruker-AXS, 2013)'
_computing_data_collection 'APEX2 v2014.11-0 (Bruker-AXS, 2014)'
_computing_data_reduction 'SAINT v8.34A (Bruker-AXS, 2013)'
_computing_structure_refinement 'SHELXL-2013 (Sheldrick, 2013)'
_computing_structure_solution 'SHELXS-2013 (Sheldrick, 2013)'
_diffrn_ambient_temperature 100(2)
_diffrn_detector_area_resol_mean 8.33
_diffrn_measured_fraction_theta_full 0.998
_diffrn_measured_fraction_theta_max 0.966
_diffrn_measurement_device_type 'Bruker KAPPA APEXII'
_diffrn_measurement_method '\f and \w scans'
_diffrn_radiation_type MoK\a
_diffrn_radiation_wavelength 0.71073
_diffrn_reflns_av_R_equivalents 0.0735
_diffrn_reflns_av_unetI/netI 0.0622
_diffrn_reflns_Laue_measured_fraction_full 0.998
_diffrn_reflns_Laue_measured_fraction_max 0.966
_diffrn_reflns_limit_h_max 18
_diffrn_reflns_limit_h_min -18
_diffrn_reflns_limit_k_max 23
_diffrn_reflns_limit_k_min -24
_diffrn_reflns_limit_l_max 27
_diffrn_reflns_limit_l_min -27
_diffrn_reflns_number 126640
_diffrn_reflns_point_group_measured_fraction_full 0.998
_diffrn_reflns_point_group_measured_fraction_max 0.966
_diffrn_reflns_theta_full 25.242
_diffrn_reflns_theta_max 31.709
_diffrn_reflns_theta_min 1.681
_diffrn_source 'fine-focus sealed tube'
_exptl_absorpt_coefficient_mu 0.393
_exptl_absorpt_correction_type multi-scan
_exptl_absorpt_process_details 'SADABS-2014/5 (Sheldrick, 2014)'
_exptl_crystal_colour green
_exptl_crystal_density_diffrn 1.447
_exptl_crystal_description plate
_exptl_crystal_F_000 1630
_exptl_crystal_size_max 0.25
_exptl_crystal_size_mid 0.23
_exptl_crystal_size_min 0.20
_exptl_transmission_factor_max 0.7462
_exptl_transmission_factor_min 0.6775
_refine_diff_density_max 1.449
_refine_diff_density_min -0.725
_refine_diff_density_rms 0.080
_refine_ls_extinction_method none
_refine_ls_goodness_of_fit_ref 1.027
_refine_ls_hydrogen_treatment constr
_refine_ls_matrix_type full
_refine_ls_number_parameters 970
_refine_ls_number_reflns 23924
_refine_ls_number_restraints 0
_refine_ls_restrained_S_all 1.027
_refine_ls_R_factor_all 0.0846
_refine_ls_R_factor_gt 0.0491
_refine_ls_shift/su_max 0.001
_refine_ls_shift/su_mean 0.000
_refine_ls_structure_factor_coef Fsqd
_refine_ls_weighting_details 'w=1/[\s^2^(Fo^2^)+(0.0658P)^2^+1.1879P] where P=(Fo^2^+2Fc^2^)/3'
_refine_ls_weighting_scheme calc
_refine_ls_wR_factor_gt 0.1195
_refine_ls_wR_factor_ref 0.1338
_reflns_Friedel_coverage 0.000
_reflns_number_gt 16736
_reflns_number_total 23924
_reflns_threshold_expression 'I > 2\s(I)'
_cod_data_source_file ja6b12861_si_001.cif
_cod_data_source_block a14407
_cod_depositor_comments 'Adding full bibliography for 4125594--4125598.cif.'
_cod_original_cell_volume 3653.1(8)
_cod_original_formula_sum 'C70.50 H71 B F24 Fe N O P3 Si'
_cod_database_code 4125595
_shelx_space_group_comment
;
The symmetry employed for this shelxl refinement is uniquely defined
by the following loop, which should always be used as a source of
symmetry information in preference to the above space-group names.
They are only intended as comments.
;
_shelxl_version_number 2013-3

loop_
_space_group_symop_operation_xyz
'x, y, z'
'-x, -y, -z'

loop_
_atom_site_label
_atom_site_type_symbol
_atom_site_fract_x
_atom_site_fract_y
_atom_site_fract_z
_atom_site_U_iso_or_equiv
_atom_site_adp_type
_atom_site_occupancy
_atom_site_site_symmetry_order
_atom_site_calc_flag
_atom_site_refinement_flags_posn
_atom_site_refinement_flags_adp
_atom_site_refinement_flags_occupancy
_atom_site_disorder_assembly
_atom_site_disorder_group
Fe1 Fe 0.74517(2) 0.90803(2) 0.14999(2) 0.01358(6) Uani 1 1 d . . . . .
P2 P 0.74163(4) 1.02720(3) 0.26059(3) 0.01562(9) Uani 1 1 d . . . . .
Si3 Si 0.74177(4) 0.83123(3) 0.23926(3) 0.01526(10) Uani 1 1 d . . . . .
P4 P 0.56985(4) 0.79650(3) 0.09166(2) 0.01457(9) Uani 1 1 d . . . . .
P1 P 0.91620(4) 0.85696(3) 0.14841(3) 0.01817(10) Uani 1 1 d . . . . .
C17 C 0.51456(15) 0.76672(12) 0.16549(10) 0.0175(3) Uani 1 1 d . . . . .
C21 C 0.74770(15) 0.97366(12) 0.07515(10) 0.0187(3) Uani 1 1 d . . . . .
C29 C 0.82624(16) 1.13541(12) 0.26771(11) 0.0213(4) Uani 1 1 d . . . . .
H29A H 0.8352 1.1757 0.3196 0.026 Uiso 1 1 calc R U . . .
C32 C 0.90503(15) 0.75915(12) 0.17719(10) 0.0188(3) Uani 1 1 d . . . . .
C33 C 0.40218(16) 0.73544(13) 0.16027(11) 0.0232(4) Uani 1 1 d . . . . .
H33A H 0.3484 0.7315 0.1174 0.028 Uiso 1 1 calc R U . . .
C35 C 0.46324(15) 0.83660(13) 0.03983(10) 0.0198(4) Uani 1 1 d . . . . .
H35A H 0.3911 0.7933 0.0283 0.024 Uiso 1 1 calc R U . . .
C36 C 0.79862(15) 1.00311(12) 0.34456(10) 0.0186(3) Uani 1 1 d . . . . .
N37 N 0.74803(16) 1.01007(12) 0.03321(10) 0.0282(4) Uani 1 1 d . . . . .
C41 C 0.60722(16) 1.05188(12) 0.27573(11) 0.0205(4) Uani 1 1 d . . . . .
H41A H 0.5678 1.0590 0.2287 0.025 Uiso 1 1 calc R U . . .
C44 C 0.56529(15) 0.68750(12) 0.02405(10) 0.0186(3) Uani 1 1 d . . . . .
H44A H 0.6020 0.6984 -0.0157 0.022 Uiso 1 1 calc R U . . .
C46 C 0.83064(16) 0.75037(12) 0.22313(10) 0.0185(3) Uani 1 1 d . . . . .
C49 C 0.79372(15) 0.91442(12) 0.33591(10) 0.0184(3) Uani 1 1 d . . . . .
C50 C 0.93979(17) 0.82648(14) 0.05223(12) 0.0236(4) Uani 1 1 d . . . . .
H50A H 0.9975 0.7921 0.0515 0.028 Uiso 1 1 calc R U . . .
C51 C 0.82083(18) 0.67825(13) 0.24992(11) 0.0243(4) Uani 1 1 d . . . . .
H51A H 0.7716 0.6716 0.2811 0.029 Uiso 1 1 calc R U . . .
C56 C 0.48662(18) 0.84088(14) -0.03517(11) 0.0261(4) Uani 1 1 d . . . . .
H56A H 0.4271 0.8595 -0.0619 0.039 Uiso 1 1 calc R U . . .
H56B H 0.4907 0.7829 -0.0656 0.039 Uiso 1 1 calc R U . . .
H56C H 0.5570 0.8830 -0.0259 0.039 Uiso 1 1 calc R U . . .
C57 C 0.96658(17) 0.69636(13) 0.15814(11) 0.0238(4) Uani 1 1 d . . . . .
H57A H 1.0163 0.7021 0.1270 0.029 Uiso 1 1 calc R U . . .
C58 C 0.59454(15) 0.77401(11) 0.22963(10) 0.0178(3) Uani 1 1 d . . . . .
C59 C 0.83537(18) 0.76776(14) -0.00564(12) 0.0269(4) Uani 1 1 d . . . . .
H59A H 0.8514 0.7503 -0.0552 0.040 Uiso 1 1 calc R U . . .
H59B H 0.7772 0.7999 -0.0066 0.040 Uiso 1 1 calc R U . . .
H59C H 0.8105 0.7154 0.0078 0.040 Uiso 1 1 calc R U . . .
C60 C 0.44687(17) 0.63315(13) -0.01461(11) 0.0251(4) Uani 1 1 d . . . . .
H60A H 0.4489 0.5762 -0.0482 0.038 Uiso 1 1 calc R U . . .
H60B H 0.4087 0.6643 -0.0436 0.038 Uiso 1 1 calc R U . . .
H60C H 0.4074 0.6243 0.0233 0.038 Uiso 1 1 calc R U . . .
C64 C 0.55967(18) 0.74622(14) 0.28645(11) 0.0256(4) Uani 1 1 d . . . . .
H64A H 0.6127 0.7492 0.3293 0.031 Uiso 1 1 calc R U . . .
C65 C 0.53297(17) 0.97630(13) 0.28995(12) 0.0256(4) Uani 1 1 d . . . . .
H65A H 0.4615 0.9897 0.2940 0.038 Uiso 1 1 calc R U . . .
H65B H 0.5684 0.9688 0.3367 0.038 Uiso 1 1 calc R U . . .
H65C H 0.5217 0.9221 0.2483 0.038 Uiso 1 1 calc R U . . .
C67 C 0.83991(17) 1.06727(13) 0.41575(11) 0.0245(4) Uani 1 1 d . . . . .
H67A H 0.8446 1.1273 0.4213 0.029 Uiso 1 1 calc R U . . .
C68 C 1.05142(16) 0.92964(14) 0.20885(12) 0.0258(4) Uani 1 1 d . . . . .
H68A H 1.0591 0.9872 0.1996 0.031 Uiso 1 1 calc R U . . .
C72 C 0.95451(18) 0.62566(13) 0.18502(12) 0.0280(4) Uani 1 1 d . . . . .
H72A H 0.9958 0.5831 0.1718 0.034 Uiso 1 1 calc R U . . .
C73 C 0.86619(19) 0.95406(15) 0.46981(12) 0.0284(4) Uani 1 1 d . . . . .
H73A H 0.8872 0.9372 0.5127 0.034 Uiso 1 1 calc R U . . .
C74 C 0.82815(17) 0.89078(13) 0.39929(11) 0.0245(4) Uani 1 1 d . . . . .
H74A H 0.8255 0.8311 0.3941 0.029 Uiso 1 1 calc R U . . .
C76 C 0.62040(19) 1.13695(14) 0.34010(12) 0.0285(4) Uani 1 1 d . . . . .
H76A H 0.5475 1.1480 0.3431 0.043 Uiso 1 1 calc R U . . .
H76B H 0.6658 1.1859 0.3308 0.043 Uiso 1 1 calc R U . . .
H76C H 0.6563 1.1311 0.3874 0.043 Uiso 1 1 calc R U . . .
C77 C 0.76830(19) 1.17544(13) 0.21304(12) 0.0259(4) Uani 1 1 d . . . . .
H77A H 0.8125 1.2341 0.2209 0.039 Uiso 1 1 calc R U . . .
H77B H 0.6952 1.1794 0.2219 0.039 Uiso 1 1 calc R U . . .
H77C H 0.7602 1.1383 0.1614 0.039 Uiso 1 1 calc R U . . .
C79 C 0.62904(18) 0.63405(13) 0.06176(12) 0.0256(4) Uani 1 1 d . . . . .
H79A H 0.6293 0.5794 0.0241 0.038 Uiso 1 1 calc R U . . .
H79B H 0.5934 0.6206 0.1000 0.038 Uiso 1 1 calc R U . . .
H79C H 0.7052 0.6680 0.0853 0.038 Uiso 1 1 calc R U . . .
C81 C 0.45023(18) 0.92524(14) 0.08696(12) 0.0272(4) Uani 1 1 d . . . . .
H81A H 0.3897 0.9417 0.0592 0.041 Uiso 1 1 calc R U . . .
H81B H 0.5189 0.9698 0.0978 0.041 Uiso 1 1 calc R U . . .
H81C H 0.4338 0.9208 0.1341 0.041 Uiso 1 1 calc R U . . .
C82 C 1.05443(18) 0.94704(15) 0.29222(13) 0.0314(5) Uani 1 1 d . . . . .
H82A H 1.1223 0.9907 0.3225 0.047 Uiso 1 1 calc R U . . .
H82B H 1.0527 0.8925 0.3039 0.047 Uiso 1 1 calc R U . . .
H82C H 0.9903 0.9691 0.3036 0.047 Uiso 1 1 calc R U . . .
C84 C 0.94219(18) 1.13036(15) 0.25642(14) 0.0321(5) Uani 1 1 d . . . . .
H84A H 0.9856 1.1891 0.2637 0.048 Uiso 1 1 calc R U . . .
H84B H 0.9364 1.0922 0.2055 0.048 Uiso 1 1 calc R U . . .
H84C H 0.9787 1.1065 0.2928 0.048 Uiso 1 1 calc R U . . .
C86 C 0.36984(18) 0.71015(15) 0.21855(12) 0.0292(5) Uani 1 1 d . . . . .
H86A H 0.2936 0.6899 0.2156 0.035 Uiso 1 1 calc R U . . .
C87 C 0.88302(19) 0.61671(14) 0.23084(12) 0.0298(5) Uani 1 1 d . . . . .
H87A H 0.8763 0.5686 0.2493 0.036 Uiso 1 1 calc R U . . .
C88 C 0.87360(19) 1.04222(15) 0.47766(12) 0.0289(4) Uani 1 1 d . . . . .
H88A H 0.9019 1.0854 0.5257 0.035 Uiso 1 1 calc R U . . .
C89 C 0.98413(19) 0.90811(16) 0.03144(14) 0.0316(5) Uani 1 1 d . . . . .
H89A H 0.9967 0.8897 -0.0191 0.047 Uiso 1 1 calc R U . . .
H89B H 1.0538 0.9423 0.0673 0.047 Uiso 1 1 calc R U . . .
H89C H 0.9301 0.9441 0.0330 0.047 Uiso 1 1 calc R U . . .
C90 C 0.44772(19) 0.71427(15) 0.28052(12) 0.0312(5) Uani 1 1 d . . . . .
H90A H 0.4249 0.6953 0.3192 0.037 Uiso 1 1 calc R U . . .
C91 C 1.15190(17) 0.89397(16) 0.19081(14) 0.0331(5) Uani 1 1 d . . . . .
H91A H 1.2200 0.9356 0.2232 0.050 Uiso 1 1 calc R U . . .
H91B H 1.1524 0.8861 0.1383 0.050 Uiso 1 1 calc R U . . .
H91C H 1.1470 0.8375 0.1995 0.050 Uiso 1 1 calc R U . . .
F2 F 0.16645(10) 0.59487(8) 0.08018(7) 0.0267(3) Uani 1 1 d . . . . .
F3 F 0.29225(10) 0.52137(9) 0.07789(7) 0.0280(3) Uani 1 1 d . . . . .
F4 F -0.13263(11) 0.20872(8) 0.07144(8) 0.0338(3) Uani 1 1 d . . . . .
F5 F 0.14695(12) 0.47846(9) -0.01329(6) 0.0344(3) Uani 1 1 d . . . . .
F6 F -0.15545(11) 0.49053(9) 0.38775(8) 0.0356(3) Uani 1 1 d . . . . .
F7 F -0.17309(11) 0.28030(10) -0.00260(7) 0.0430(4) Uani 1 1 d . . . . .
C8 C 0.12474(14) 0.42406(11) 0.21794(9) 0.0133(3) Uani 1 1 d . . . . .
F9 F -0.23653(11) 0.35525(9) 0.35967(9) 0.0455(4) Uani 1 1 d . . . . .
C10 C 0.12490(14) 0.45938(11) 0.10195(9) 0.0145(3) Uani 1 1 d . . . . .
F11 F -0.21633(10) 0.30994(10) 0.10497(8) 0.0371(3) Uani 1 1 d . . . . .
C12 C 0.11930(14) 0.39275(11) 0.35024(9) 0.0146(3) Uani 1 1 d . . . . .
C13 C 0.25262(14) 0.53270(11) 0.35381(9) 0.0141(3) Uani 1 1 d . . . . .
C14 C 0.17418(14) 0.47103(11) 0.17602(9) 0.0137(3) Uani 1 1 d . . . . .
H14A H 0.2434 0.5120 0.1991 0.016 Uiso 1 1 calc R U . . .
F15 F -0.17131(13) 0.43551(12) 0.47497(8) 0.0474(4) Uani 1 1 d . . . . .
C16 C 0.02227(14) 0.36510(12) 0.18033(10) 0.0156(3) Uani 1 1 d . . . . .
H16A H -0.0141 0.3316 0.2061 0.019 Uiso 1 1 calc R U . . .
C18 C 0.18235(16) 0.51224(13) 0.06135(10) 0.0202(4) Uani 1 1 d . . . . .
C19 C 0.01851(15) 0.41583(12) 0.35557(10) 0.0163(3) Uani 1 1 d . . . . .
H19A H -0.0086 0.4478 0.3252 0.020 Uiso 1 1 calc R U . . .
C20 C -0.02789(14) 0.35402(12) 0.10647(10) 0.0155(3) Uani 1 1 d . . . . .
C22 C 0.28971(15) 0.37759(12) 0.27915(9) 0.0161(3) Uani 1 1 d . . . . .
C23 C 0.02268(15) 0.40066(12) 0.06584(10) 0.0162(3) Uani 1 1 d . . . . .
H23A H -0.0112 0.3928 0.0154 0.019 Uiso 1 1 calc R U . . .
C24 C 0.09369(16) 0.32379(13) 0.44576(11) 0.0207(4) Uani 1 1 d . . . . .
C25 C 0.34258(15) 0.55064(12) 0.41482(10) 0.0175(3) Uani 1 1 d . . . . .
H25A H 0.3737 0.5040 0.4216 0.021 Uiso 1 1 calc R U . . .
C26 C 0.25542(16) 0.68830(12) 0.39870(10) 0.0192(3) Uani 1 1 d . . . . .
C27 C 0.21022(15) 0.60421(12) 0.34748(10) 0.0162(3) Uani 1 1 d . . . . .
H27A H 0.1491 0.5953 0.3073 0.019 Uiso 1 1 calc R U . . .
C28 C 0.15578(15) 0.34656(12) 0.39738(10) 0.0178(3) Uani 1 1 d . . . . .
H28A H 0.2240 0.3304 0.3964 0.021 Uiso 1 1 calc R U . . .
C30 C 0.39186(15) 0.42029(13) 0.27250(10) 0.0192(4) Uani 1 1 d . . . . .
H30A H 0.4105 0.4824 0.2869 0.023 Uiso 1 1 calc R U . . .
C31 C -0.04319(15) 0.39330(12) 0.40413(10) 0.0182(3) Uani 1 1 d . . . . .
B34 B 0.19578(15) 0.43094(13) 0.30062(11) 0.0135(3) Uani 1 1 d . . . . .
C38 C -0.00588(16) 0.34674(13) 0.44990(11) 0.0212(4) Uani 1 1 d . . . . .
H38A H -0.0474 0.3312 0.4829 0.025 Uiso 1 1 calc R U . . .
C39 C 0.26770(16) 0.28587(13) 0.25681(10) 0.0203(4) Uani 1 1 d . . . . .
H39A H 0.1991 0.2540 0.2595 0.024 Uiso 1 1 calc R U . . .
F40 F 0.19000(18) 0.76422(12) 0.31937(9) 0.0631(5) Uani 1 1 d . . . . .
F42 F 0.10552(13) 0.75467(11) 0.40350(12) 0.0615(5) Uani 1 1 d . . . . .
F43 F 0.26631(14) 0.84076(9) 0.43225(10) 0.0557(5) Uani 1 1 d . . . . .
F45 F 0.64036(13) 0.37811(13) 0.21272(10) 0.0584(5) Uani 1 1 d . . . . .
C47 C 0.34391(18) 0.23976(14) 0.23054(11) 0.0266(4) Uani 1 1 d . . . . .
F48 F 0.63031(11) 0.48723(12) 0.30340(8) 0.0475(4) Uani 1 1 d . . . . .
C52 C 0.38747(16) 0.63457(14) 0.46560(10) 0.0225(4) Uani 1 1 d . . . . .
C53 C -0.13672(16) 0.28903(14) 0.07030(11) 0.0225(4) Uani 1 1 d . . . . .
F54 F 0.55282(13) 0.47335(13) 0.19102(9) 0.0537(4) Uani 1 1 d . . . . .
C61 C -0.15108(16) 0.41834(14) 0.40668(11) 0.0236(4) Uani 1 1 d . . . . .
F62 F 0.38772(16) 0.10437(12) 0.17905(11) 0.0672(5) Uani 1 1 d . . . . .
C63 C 0.46715(16) 0.37426(15) 0.24536(11) 0.0247(4) Uani 1 1 d . . . . .
C66 C 0.34452(16) 0.70462(13) 0.45835(11) 0.0227(4) Uani 1 1 d . . . . .
H66A H 0.3751 0.7619 0.4931 0.027 Uiso 1 1 calc R U . . .
C70 C 0.48294(19) 0.64739(17) 0.53017(12) 0.0348(5) Uani 1 1 d . . . . .
F71 F 0.21625(15) 0.10505(10) 0.16140(11) 0.0614(5) Uani 1 1 d . . . . .
C75 C 0.20440(19) 0.76138(14) 0.38895(12) 0.0277(4) Uani 1 1 d . . . . .
C78 C 0.13711(19) 0.27415(17) 0.49413(13) 0.0324(5) Uani 1 1 d . . . . .
C80 C 0.44466(18) 0.28393(16) 0.22487(11) 0.0293(5) Uani 1 1 d . . . . .
H80A H 0.4966 0.2529 0.2074 0.035 Uiso 1 1 calc R U . . .
F83 F 0.3076(2) 0.11556(11) 0.26886(10) 0.0736(6) Uani 1 1 d . . . . .
C92 C 0.57266(18) 0.42741(19) 0.23839(13) 0.0372(6) Uani 1 1 d . . . . .
C94 C 0.3139(2) 0.14221(16) 0.20976(14) 0.0399(6) Uani 1 1 d . . . . .
O1 O 0.4797(4) 1.0209(4) 0.4773(2) 0.153(2) Uani 1 1 d . . . . .
C5 C 0.4181(5) 1.0830(5) 0.5150(4) 0.140(3) Uani 1 1 d . . . . .
H5A H 0.3643 1.0559 0.5386 0.169 Uiso 1 1 calc R U . . .
H5B H 0.4675 1.1376 0.5518 0.169 Uiso 1 1 calc R U . . .
C11 C 0.3721(6) 1.0939(9) 0.4544(6) 0.130(5) Uani 0.5 1 d . . P . .
H11A H 0.3271 1.1365 0.4658 0.195 Uiso 1 1 calc R U . . .
H11B H 0.3250 1.0378 0.4199 0.195 Uiso 1 1 calc R U . . .
H11C H 0.4291 1.1155 0.4310 0.195 Uiso 1 1 calc R U . . .
F97A F 0.5408(6) 0.7355(3) 0.5609(5) 0.066(2) Uani 0.591(17) 1 d . . P A 1
F93A F 0.4553(4) 0.6232(11) 0.5823(4) 0.105(5) Uani 0.591(17) 1 d . . P A 1
F55A F 0.5605(8) 0.6110(5) 0.5102(6) 0.057(2) Uani 0.591(17) 1 d . . P A 1
F55B F 0.4922(9) 0.7133(5) 0.5883(3) 0.052(3) Uani 0.409(17) 1 d . . P A 2
F97B F 0.4610(7) 0.5797(4) 0.5616(5) 0.0565(19) Uani 0.409(17) 1 d . . P A 2
F93B F 0.5723(12) 0.6366(13) 0.5105(10) 0.085(5) Uani 0.409(17) 1 d . . P A 2
F95A F 0.1731(3) 0.20763(17) 0.45665(14) 0.1078(10) Uani 1 1 d . . . . .
F85A F 0.22437(19) 0.31924(16) 0.54606(14) 0.1011(10) Uani 1 1 d . . . . .
F69A F 0.06422(15) 0.23915(17) 0.52395(14) 0.0903(9) Uani 1 1 d . . . . .

loop_
_atom_site_aniso_label
_atom_site_aniso_U_11
_atom_site_aniso_U_22
_atom_site_aniso_U_33
_atom_site_aniso_U_23
_atom_site_aniso_U_13
_atom_site_aniso_U_12
Fe1 0.01441(12) 0.01199(11) 0.01515(12) 0.00632(9) 0.00270(9) 0.00286(9)
P2 0.0191(2) 0.0122(2) 0.0155(2) 0.00516(16) 0.00263(17) 0.00390(17)
Si3 0.0182(2) 0.0123(2) 0.0158(2) 0.00666(18) 0.00240(18) 0.00320(18)
P4 0.0152(2) 0.0131(2) 0.0147(2) 0.00519(16) 0.00248(16) 0.00146(16)
P1 0.0164(2) 0.0166(2) 0.0238(2) 0.00877(18) 0.00500(18) 0.00580(17)
C17 0.0214(9) 0.0131(8) 0.0165(8) 0.0036(6) 0.0057(7) 0.0010(7)
C21 0.0170(8) 0.0163(8) 0.0207(9) 0.0042(7) 0.0032(7) 0.0029(7)
C29 0.0242(9) 0.0134(8) 0.0242(9) 0.0055(7) 0.0038(8) 0.0017(7)
C32 0.0184(8) 0.0164(8) 0.0201(9) 0.0060(7) -0.0001(7) 0.0049(7)
C33 0.0215(9) 0.0239(10) 0.0194(9) 0.0039(7) 0.0051(7) -0.0019(8)
C35 0.0167(8) 0.0210(9) 0.0194(9) 0.0076(7) -0.0011(7) 0.0022(7)
C36 0.0201(9) 0.0177(8) 0.0168(8) 0.0057(7) 0.0009(7) 0.0045(7)
N37 0.0314(9) 0.0259(9) 0.0282(9) 0.0129(7) 0.0043(7) 0.0049(7)
C41 0.0225(9) 0.0189(9) 0.0211(9) 0.0055(7) 0.0064(7) 0.0080(7)
C44 0.0220(9) 0.0155(8) 0.0174(8) 0.0049(7) 0.0046(7) 0.0033(7)
C46 0.0220(9) 0.0142(8) 0.0173(8) 0.0048(7) -0.0002(7) 0.0042(7)
C49 0.0192(8) 0.0171(8) 0.0177(8) 0.0064(7) 0.0016(7) 0.0030(7)
C50 0.0233(9) 0.0268(10) 0.0286(10) 0.0139(8) 0.0120(8) 0.0121(8)
C51 0.0311(10) 0.0190(9) 0.0245(10) 0.0108(8) 0.0043(8) 0.0067(8)
C56 0.0272(10) 0.0285(10) 0.0202(9) 0.0102(8) -0.0003(8) 0.0023(8)
C57 0.0252(10) 0.0226(9) 0.0223(9) 0.0047(8) 0.0014(8) 0.0107(8)
C58 0.0222(9) 0.0128(8) 0.0174(8) 0.0047(7) 0.0055(7) 0.0013(7)
C59 0.0313(11) 0.0289(11) 0.0244(10) 0.0097(8) 0.0113(8) 0.0109(9)
C60 0.0263(10) 0.0194(9) 0.0214(9) 0.0016(7) 0.0019(8) -0.0032(8)
C64 0.0301(10) 0.0267(10) 0.0184(9) 0.0093(8) 0.0051(8) 0.0001(8)
C65 0.0261(10) 0.0235(10) 0.0277(10) 0.0063(8) 0.0103(8) 0.0070(8)
C67 0.0302(10) 0.0194(9) 0.0209(9) 0.0049(7) -0.0004(8) 0.0075(8)
C68 0.0166(9) 0.0212(9) 0.0378(12) 0.0090(8) 0.0040(8) 0.0037(7)
C72 0.0321(11) 0.0199(9) 0.0290(11) 0.0048(8) -0.0025(9) 0.0139(8)
C73 0.0327(11) 0.0308(11) 0.0200(9) 0.0102(8) -0.0019(8) 0.0081(9)
C74 0.0292(10) 0.0205(9) 0.0232(9) 0.0112(8) -0.0004(8) 0.0043(8)
C76 0.0347(11) 0.0203(10) 0.0293(11) 0.0028(8) 0.0102(9) 0.0097(9)
C77 0.0372(11) 0.0168(9) 0.0264(10) 0.0105(8) 0.0088(9) 0.0068(8)
C79 0.0335(11) 0.0168(9) 0.0245(10) 0.0039(8) 0.0050(8) 0.0076(8)
C81 0.0286(10) 0.0263(10) 0.0266(10) 0.0082(8) 0.0005(8) 0.0127(9)
C82 0.0217(10) 0.0294(11) 0.0347(12) 0.0045(9) -0.0021(9) 0.0036(8)
C84 0.0242(10) 0.0228(10) 0.0466(14) 0.0119(10) 0.0066(9) -0.0002(8)
C86 0.0242(10) 0.0329(11) 0.0237(10) 0.0054(9) 0.0090(8) -0.0071(8)
C87 0.0400(12) 0.0182(9) 0.0305(11) 0.0104(8) -0.0009(9) 0.0101(9)
C88 0.0365(12) 0.0270(11) 0.0187(9) 0.0036(8) -0.0013(8) 0.0101(9)
C89 0.0302(11) 0.0369(12) 0.0400(12) 0.0226(10) 0.0178(10) 0.0131(10)
C90 0.0332(11) 0.0344(12) 0.0219(10) 0.0095(9) 0.0102(9) -0.0066(9)
C91 0.0178(10) 0.0325(12) 0.0469(14) 0.0102(10) 0.0060(9) 0.0070(9)
F2 0.0298(6) 0.0199(6) 0.0305(6) 0.0160(5) -0.0002(5) 0.0008(5)
F3 0.0221(6) 0.0371(7) 0.0293(6) 0.0175(5) 0.0112(5) 0.0023(5)
F4 0.0334(7) 0.0214(6) 0.0388(7) 0.0087(5) 0.0019(6) -0.0052(5)
F5 0.0442(8) 0.0387(7) 0.0132(5) 0.0105(5) 0.0042(5) -0.0090(6)
F6 0.0272(7) 0.0348(7) 0.0549(9) 0.0205(7) 0.0167(6) 0.0162(6)
F7 0.0333(7) 0.0559(9) 0.0245(7) 0.0207(6) -0.0125(5) -0.0209(7)
C8 0.0134(7) 0.0149(8) 0.0135(7) 0.0058(6) 0.0042(6) 0.0049(6)
F9 0.0175(6) 0.0335(8) 0.0670(10) -0.0049(7) 0.0040(6) 0.0008(5)
C10 0.0175(8) 0.0144(8) 0.0133(7) 0.0068(6) 0.0042(6) 0.0040(6)
F11 0.0150(6) 0.0440(8) 0.0475(8) 0.0103(7) 0.0068(5) 0.0027(5)
C12 0.0164(8) 0.0146(8) 0.0133(7) 0.0059(6) 0.0027(6) 0.0034(6)
C13 0.0141(8) 0.0178(8) 0.0123(7) 0.0062(6) 0.0050(6) 0.0044(6)
C14 0.0136(7) 0.0144(8) 0.0124(7) 0.0046(6) 0.0017(6) 0.0023(6)
F15 0.0463(9) 0.0756(11) 0.0373(8) 0.0227(8) 0.0299(7) 0.0308(8)
C16 0.0141(8) 0.0175(8) 0.0176(8) 0.0090(7) 0.0041(6) 0.0034(6)
C18 0.0230(9) 0.0212(9) 0.0148(8) 0.0083(7) 0.0016(7) -0.0001(7)
C19 0.0176(8) 0.0180(8) 0.0147(8) 0.0073(7) 0.0035(6) 0.0048(7)
C20 0.0123(7) 0.0162(8) 0.0169(8) 0.0066(6) 0.0006(6) 0.0015(6)
C22 0.0173(8) 0.0218(9) 0.0114(7) 0.0072(7) 0.0024(6) 0.0087(7)
C23 0.0174(8) 0.0175(8) 0.0138(8) 0.0065(6) 0.0009(6) 0.0045(7)
C24 0.0226(9) 0.0232(9) 0.0191(9) 0.0133(7) 0.0034(7) 0.0037(7)
C25 0.0185(8) 0.0221(9) 0.0134(8) 0.0063(7) 0.0030(7) 0.0083(7)
C26 0.0223(9) 0.0185(9) 0.0190(8) 0.0058(7) 0.0075(7) 0.0083(7)
C27 0.0167(8) 0.0188(8) 0.0138(8) 0.0059(6) 0.0041(6) 0.0048(7)
C28 0.0168(8) 0.0196(9) 0.0194(8) 0.0104(7) 0.0032(7) 0.0044(7)
C30 0.0176(8) 0.0287(10) 0.0123(8) 0.0065(7) 0.0028(6) 0.0087(7)
C31 0.0177(8) 0.0189(8) 0.0180(8) 0.0050(7) 0.0064(7) 0.0039(7)
B34 0.0125(8) 0.0164(9) 0.0135(8) 0.0075(7) 0.0021(7) 0.0050(7)
C38 0.0223(9) 0.0247(9) 0.0192(9) 0.0118(7) 0.0079(7) 0.0017(7)
C39 0.0207(9) 0.0217(9) 0.0174(8) 0.0050(7) 0.0012(7) 0.0084(7)
F40 0.1117(16) 0.0570(11) 0.0465(9) 0.0291(8) 0.0241(10) 0.0600(11)
F42 0.0394(9) 0.0418(9) 0.1224(17) 0.0335(10) 0.0389(10) 0.0270(8)
F43 0.0539(10) 0.0209(7) 0.0761(12) 0.0035(7) -0.0067(9) 0.0103(7)
F45 0.0314(8) 0.0869(13) 0.0608(11) 0.0124(9) 0.0288(8) 0.0255(8)
C47 0.0326(11) 0.0279(10) 0.0186(9) 0.0029(8) 0.0012(8) 0.0179(9)
F48 0.0225(7) 0.0705(11) 0.0384(8) 0.0076(8) 0.0071(6) 0.0001(7)
C52 0.0191(9) 0.0303(10) 0.0137(8) 0.0020(7) -0.0002(7) 0.0072(8)
C53 0.0184(9) 0.0266(10) 0.0200(9) 0.0103(8) -0.0004(7) -0.0007(7)
F54 0.0352(8) 0.0914(13) 0.0481(9) 0.0405(9) 0.0196(7) 0.0109(8)
C61 0.0202(9) 0.0259(10) 0.0258(10) 0.0078(8) 0.0098(8) 0.0047(8)
F62 0.0702(12) 0.0437(10) 0.0849(14) -0.0007(9) 0.0199(10) 0.0403(9)
C63 0.0178(9) 0.0429(12) 0.0148(8) 0.0077(8) 0.0044(7) 0.0132(8)
C66 0.0232(9) 0.0221(9) 0.0175(9) -0.0010(7) 0.0046(7) 0.0047(8)
C70 0.0279(11) 0.0412(13) 0.0215(10) -0.0052(9) -0.0064(8) 0.0113(10)
F71 0.0575(11) 0.0297(8) 0.0725(12) -0.0038(8) -0.0160(9) 0.0132(8)
C75 0.0327(11) 0.0198(9) 0.0274(10) 0.0026(8) 0.0039(9) 0.0102(8)
C78 0.0309(11) 0.0443(13) 0.0354(12) 0.0309(11) 0.0098(9) 0.0113(10)
C80 0.0290(11) 0.0447(13) 0.0159(9) 0.0040(9) 0.0041(8) 0.0234(10)
F83 0.140(2) 0.0302(9) 0.0530(11) 0.0157(8) 0.0195(12) 0.0256(11)
C92 0.0227(11) 0.0667(18) 0.0274(11) 0.0155(11) 0.0130(9) 0.0170(11)
C94 0.0488(15) 0.0300(12) 0.0379(13) 0.0019(10) 0.0038(11) 0.0233(11)
O1 0.140(4) 0.207(5) 0.095(3) 0.064(3) 0.044(3) -0.039(3)
C5 0.109(4) 0.209(7) 0.116(5) 0.080(5) 0.059(4) -0.007(4)
C11 0.056(5) 0.285(16) 0.153(9) 0.182(11) 0.065(6) 0.076(7)
F97A 0.055(3) 0.0325(17) 0.071(4) -0.0058(19) -0.041(3) 0.0005(17)
F93A 0.039(2) 0.241(14) 0.038(3) 0.076(6) -0.0053(19) 0.000(4)
F55A 0.038(4) 0.066(3) 0.044(3) -0.010(2) -0.019(3) 0.030(3)
F55B 0.071(5) 0.030(3) 0.028(3) -0.014(2) -0.027(3) 0.022(3)
F97B 0.071(4) 0.060(4) 0.033(3) 0.019(2) -0.018(3) 0.026(3)
F93B 0.013(2) 0.176(14) 0.049(5) 0.024(8) -0.001(3) 0.012(6)
F95A 0.199(3) 0.1133(19) 0.0987(17) 0.0881(16) 0.0839(19) 0.121(2)
F85A 0.0827(15) 0.0964(17) 0.1115(19) 0.0814(16) -0.0517(14) -0.0153(13)
F69A 0.0517(11) 0.152(2) 0.144(2) 0.1381(19) 0.0470(12) 0.0446(13)

loop_
_atom_type_symbol
_atom_type_description
_atom_type_scat_dispersion_real
_atom_type_scat_dispersion_imag
_atom_type_scat_source
C C 0.0033 0.0016 'International Tables Vol C Tables 4.2.6.8 and 6.1.1.4'
H H 0.0000 0.0000 'International Tables Vol C Tables 4.2.6.8 and 6.1.1.4'
B B 0.0013 0.0007 'International Tables Vol C Tables 4.2.6.8 and 6.1.1.4'
N N 0.0061 0.0033 'International Tables Vol C Tables 4.2.6.8 and 6.1.1.4'
F F 0.0171 0.0103 'International Tables Vol C Tables 4.2.6.8 and 6.1.1.4'
Si Si 0.0817 0.0704 'International Tables Vol C Tables 4.2.6.8 and 6.1.1.4'
P P 0.1023 0.0942 'International Tables Vol C Tables 4.2.6.8 and 6.1.1.4'
Fe Fe 0.3463 0.8444 'International Tables Vol C Tables 4.2.6.8 and 6.1.1.4'
O O 0.0106 0.0060 'International Tables Vol C Tables 4.2.6.8 and 6.1.1.4'

loop_
_geom_angle_atom_site_label_1
_geom_angle_atom_site_label_2
_geom_angle_atom_site_label_3
_geom_angle
_geom_angle_site_symmetry_1
C21 Fe1 Si3 179.56(5) .
C21 Fe1 P2 99.44(5) .
Si3 Fe1 P2 80.14(2) .
C21 Fe1 P1 101.49(5) .
Si3 Fe1 P1 78.829(18) .
P2 Fe1 P1 117.99(2) .
C21 Fe1 P4 101.01(6) .
Si3 Fe1 P4 79.101(19) .
P2 Fe1 P4 115.046(19) .
P1 Fe1 P4 116.96(2) .
C36 P2 C29 106.68(9) .
C36 P2 C41 103.70(9) .
C29 P2 C41 103.02(9) .
C36 P2 Fe1 108.81(6) .
C29 P2 Fe1 113.44(7) .
C41 P2 Fe1 120.08(6) .
C46 Si3 C49 110.96(8) .
C46 Si3 C58 110.91(8) .
C49 Si3 C58 108.08(8) .
C46 Si3 Fe1 109.87(6) .
C49 Si3 Fe1 108.03(6) .
C58 Si3 Fe1 108.90(6) .
C17 P4 C35 107.21(9) .
C17 P4 C44 102.68(8) .
C35 P4 C44 103.44(9) .
C17 P4 Fe1 108.60(6) .
C35 P4 Fe1 112.80(6) .
C44 P4 Fe1 120.99(6) .
C32 P1 C50 107.44(9) .
C32 P1 C68 103.38(9) .
C50 P1 C68 104.22(10) .
C32 P1 Fe1 109.83(6) .
C50 P1 Fe1 110.62(6) .
C68 P1 Fe1 120.47(7) .
C33 C17 C58 120.40(17) .
C33 C17 P4 124.42(15) .
C58 C17 P4 115.14(13) .
N37 C21 Fe1 179.34(18) .
C84 C29 C77 110.68(17) .
C84 C29 P2 112.00(13) .
C77 C29 P2 111.72(14) .
C57 C32 C46 120.15(17) .
C57 C32 P1 124.31(15) .
C46 C32 P1 115.52(13) .
C86 C33 C17 119.46(19) .
C81 C35 C56 110.70(16) .
C81 C35 P4 112.13(13) .
C56 C35 P4 111.75(13) .
C49 C36 C67 120.34(17) .
C49 C36 P2 116.16(14) .
C67 C36 P2 123.40(14) .
C65 C41 C76 108.78(16) .
C65 C41 P2 111.85(13) .
C76 C41 P2 113.53(14) .
C79 C44 C60 109.37(16) .
C79 C44 P4 111.80(13) .
C60 C44 P4 112.63(13) .
C51 C46 C32 118.70(17) .
C51 C46 Si3 123.35(15) .
C32 C46 Si3 117.78(13) .
C74 C49 C36 119.00(17) .
C74 C49 Si3 122.11(14) .
C36 C49 Si3 118.90(13) .
C59 C50 C89 111.11(18) .
C59 C50 P1 111.39(13) .
C89 C50 P1 111.61(15) .
C87 C51 C46 120.44(19) .
C72 C57 C32 119.78(19) .
C64 C58 C17 118.77(17) .
C64 C58 Si3 122.77(15) .
C17 C58 Si3 118.16(13) .
C90 C64 C58 120.49(19) .
C88 C67 C36 119.58(19) .
C82 C68 C91 109.45(18) .
C82 C68 P1 111.35(14) .
C91 C68 P1 113.41(15) .
C87 C72 C57 120.77(18) .
C74 C73 C88 120.14(19) .
C73 C74 C49 120.50(18) .
C90 C86 C33 120.63(19) .
C72 C87 C51 120.14(19) .
C67 C88 C73 120.40(19) .
C86 C90 C64 120.20(19) .
C16 C8 C14 115.73(15) .
C16 C8 B34 124.60(15) .
C14 C8 B34 119.08(15) .
C14 C10 C23 121.10(15) .
C14 C10 C18 118.92(16) .
C23 C10 C18 119.97(15) .
C28 C12 C19 116.16(15) .
C28 C12 B34 122.88(15) .
C19 C12 B34 120.37(14) .
C27 C13 C25 116.06(16) .
C27 C13 B34 123.97(15) .
C25 C13 B34 119.63(15) .
C10 C14 C8 122.13(16) .
C20 C16 C8 122.29(16) .
F5 C18 F3 107.16(15) .
F5 C18 F2 106.03(15) .
F3 C18 F2 106.08(15) .
F5 C18 C10 113.42(16) .
F3 C18 C10 112.34(15) .
F2 C18 C10 111.33(15) .
C31 C19 C12 122.32(16) .
C23 C20 C16 121.09(16) .
C23 C20 C53 120.05(16) .
C16 C20 C53 118.84(16) .
C30 C22 C39 115.87(16) .
C30 C22 B34 121.50(16) .
C39 C22 B34 122.10(16) .
C20 C23 C10 117.65(16) .
C38 C24 C28 121.54(17) .
C38 C24 C78 119.82(17) .
C28 C24 C78 118.65(17) .
C52 C25 C13 122.01(17) .
C66 C26 C27 121.27(17) .
C66 C26 C75 120.07(18) .
C27 C26 C75 118.65(17) .
C26 C27 C13 121.71(17) .
C24 C28 C12 121.43(16) .
C63 C30 C22 122.04(19) .
C38 C31 C19 120.54(16) .
C38 C31 C61 119.36(16) .
C19 C31 C61 120.10(17) .
C12 B34 C22 114.60(14) .
C12 B34 C13 103.42(13) .
C22 B34 C13 111.24(14) .
C12 B34 C8 113.05(14) .
C22 B34 C8 102.45(13) .
C13 B34 C8 112.42(14) .
C24 C38 C31 118.01(16) .
C22 C39 C47 122.06(19) .
C80 C47 C39 120.7(2) .
C80 C47 C94 121.22(19) .
C39 C47 C94 118.0(2) .
C66 C52 C25 121.11(17) .
C66 C52 C70 120.57(19) .
C25 C52 C70 118.30(18) .
F4 C53 F11 105.70(16) .
F4 C53 F7 105.45(17) .
F11 C53 F7 107.28(16) .
F4 C53 C20 112.46(16) .
F11 C53 C20 112.32(17) .
F7 C53 C20 113.08(16) .
F9 C61 F15 107.01(17) .
F9 C61 F6 106.25(17) .
F15 C61 F6 105.69(17) .
F9 C61 C31 112.05(16) .
F15 C61 C31 112.64(17) .
F6 C61 C31 112.71(16) .
C80 C63 C30 121.16(19) .
C80 C63 C92 121.76(18) .
C30 C63 C92 117.1(2) .
C52 C66 C26 117.83(18) .
F93B C70 F55B 116.4(8) .
F93A C70 F55A 108.8(8) .
F93A C70 F97A 107.7(4) .
F55A C70 F97A 100.7(5) .
F93B C70 F97B 101.3(9) .
F55B C70 F97B 98.8(5) .
F93A C70 C52 114.1(3) .
F93B C70 C52 113.9(8) .
F55B C70 C52 114.6(3) .
F55A C70 C52 113.6(5) .
F97A C70 C52 111.0(3) .
F97B C70 C52 109.5(4) .
F42 C75 F40 105.4(2) .
F42 C75 F43 107.19(18) .
F40 C75 F43 105.1(2) .
F42 C75 C26 112.83(18) .
F40 C75 C26 112.66(17) .
F43 C75 C26 113.02(18) .
F85A C78 F69A 109.1(2) .
F85A C78 F95A 101.6(2) .
F69A C78 F95A 104.7(2) .
F85A C78 C24 113.8(2) .
F69A C78 C24 113.95(19) .
F95A C78 C24 112.61(19) .
C63 C80 C47 118.11(18) .
F48 C92 F45 107.02(19) .
F48 C92 F54 105.2(2) .
F45 C92 F54 106.60(18) .
F48 C92 C63 112.63(17) .
F45 C92 C63 113.0(2) .
F54 C92 C63 111.85(18) .
F71 C94 F83 105.6(2) .
F71 C94 F62 106.6(2) .
F83 C94 F62 105.3(2) .
F71 C94 C47 113.23(19) .
F83 C94 C47 112.4(2) .
F62 C94 C47 113.0(2) .
O1 O1 C5 110.9(5) 2_676
C11 C5 O1 94.2(7) .

loop_
_geom_bond_atom_site_label_1
_geom_bond_atom_site_label_2
_geom_bond_distance
_geom_bond_site_symmetry_2
Fe1 C21 2.0248(19) .
Fe1 Si3 2.3977(6) .
Fe1 P2 2.4555(6) .
Fe1 P1 2.4607(6) .
Fe1 P4 2.4627(6) .
P2 C36 1.8244(18) .
P2 C29 1.8588(19) .
P2 C41 1.8707(19) .
Si3 C46 1.8823(19) .
Si3 C49 1.8842(19) .
Si3 C58 1.8857(19) .
P4 C17 1.8298(18) .
P4 C35 1.8619(19) .
P4 C44 1.8714(19) .
P1 C32 1.8300(19) .
P1 C50 1.860(2) .
P1 C68 1.871(2) .
C17 C33 1.401(3) .
C17 C58 1.412(3) .
C21 N37 1.130(3) .
C29 C84 1.535(3) .
C29 C77 1.538(3) .
C32 C57 1.405(3) .
C32 C46 1.413(3) .
C33 C86 1.396(3) .
C35 C81 1.533(3) .
C35 C56 1.535(3) .
C36 C49 1.406(3) .
C36 C67 1.409(3) .
C41 C65 1.537(3) .
C41 C76 1.538(3) .
C44 C79 1.534(3) .
C44 C60 1.536(3) .
C46 C51 1.412(3) .
C49 C74 1.400(3) .
C50 C59 1.530(3) .
C50 C89 1.543(3) .
C51 C87 1.395(3) .
C57 C72 1.392(3) .
C58 C64 1.403(3) .
C64 C90 1.395(3) .
C67 C88 1.387(3) .
C68 C82 1.534(3) .
C68 C91 1.545(3) .
C72 C87 1.384(3) .
C73 C74 1.392(3) .
C73 C88 1.395(3) .
C86 C90 1.383(3) .
F2 C18 1.361(2) .
F3 C18 1.345(2) .
F4 C53 1.334(2) .
F5 C18 1.339(2) .
F6 C61 1.341(2) .
F7 C53 1.351(2) .
C8 C16 1.405(2) .
C8 C14 1.410(2) .
C8 B34 1.644(2) .
F9 C61 1.338(2) .
C10 C14 1.392(2) .
C10 C23 1.397(3) .
C10 C18 1.498(2) .
F11 C53 1.343(2) .
C12 C28 1.405(2) .
C12 C19 1.407(2) .
C12 B34 1.637(3) .
C13 C27 1.401(2) .
C13 C25 1.406(2) .
C13 B34 1.642(3) .
F15 C61 1.338(2) .
C16 C20 1.394(2) .
C19 C31 1.400(2) .
C20 C23 1.393(2) .
C20 C53 1.498(3) .
C22 C30 1.403(3) .
C22 C39 1.403(3) .
C22 B34 1.639(2) .
C24 C38 1.388(3) .
C24 C28 1.402(2) .
C24 C78 1.496(3) .
C25 C52 1.391(3) .
C26 C66 1.387(3) .
C26 C27 1.396(3) .
C26 C75 1.500(3) .
C30 C63 1.399(3) .
C31 C38 1.394(3) .
C31 C61 1.501(3) .
C39 C47 1.404(3) .
F40 C75 1.330(3) .
F42 C75 1.323(3) .
F43 C75 1.341(3) .
F45 C92 1.341(3) .
C47 C80 1.390(3) .
C47 C94 1.495(3) .
F48 C92 1.336(3) .
C52 C66 1.387(3) .
C52 C70 1.511(3) .
F54 C92 1.354(3) .
F62 C94 1.341(3) .
C63 C80 1.383(3) .
C63 C92 1.510(3) .
C70 F93A 1.255(6) .
C70 F93B 1.279(14) .
C70 F55B 1.285(5) .
C70 F55A 1.295(8) .
C70 F97A 1.401(5) .
C70 F97B 1.415(9) .
F71 C94 1.332(3) .
C78 F85A 1.292(3) .
C78 F69A 1.300(3) .
C78 F95A 1.327(3) .
F83 C94 1.335(3) .
O1 O1 1.344(9) 2_676
O1 C5 1.493(9) .
C5 C11 1.282(9) .
